data_4068523
loop_
_publ_author_name
'Dietrich, H. Martin'
'Ziller, Joseph W.'
'Anwander, Reiner'
'Evans, William J.'

_publ_section_title
;
 Reactivity of (C5Me5)2UMe2and (C5Me5)2UMeCl toward Group 13 Alkyls
;
_journal_issue 4
_journal_name_full Organometallics
_journal_page_first 1173
_journal_paper_doi 10.1021/om800914w
_journal_volume 28
_journal_year 2009
_chemical_formula_sum 'C20 H30 Cl2 U'
_chemical_formula_weight 579.37
_chemical_name_systematic
; 
 ? 
;
_space_group_IT_number 14
_symmetry_cell_setting monoclinic
_symmetry_space_group_name_Hall '-P 2yn'
_symmetry_space_group_name_H-M 'P 1 21/n 1'
_atom_sites_solution_hydrogens difmap
_atom_sites_solution_primary direct
_atom_sites_solution_secondary difmap
_audit_creation_method SHELXTL
_cell_angle_alpha 90.00
_cell_angle_beta 91.340(2)
_cell_angle_gamma 90.00
_cell_formula_units_Z 4
_cell_length_a 8.6224(12)
_cell_length_b 16.960(2)
_cell_length_c 13.919(2)
_cell_measurement_temperature 148(2)
_cell_volume 2034.9(5)
_computing_cell_refinement 'Bruker SMART/SAINT'
_computing_data_collection 'Bruker SMART'
_computing_data_reduction 'Bruker SAINT'
_computing_molecular_graphics 'Bruker SHELXTL'
_computing_publication_material 'Bruker SHELXTL'
_computing_structure_refinement 'Bruker SHELXTL'
_computing_structure_solution 'Bruker SHELXTL'
_diffrn_ambient_temperature 148(2)
_diffrn_measured_fraction_theta_full 0.990
_diffrn_measured_fraction_theta_max 0.990
_diffrn_measurement_device_type 'CCD area detector'
_diffrn_measurement_method 'phi and omega scans'
_diffrn_radiation_monochromator graphite
_diffrn_radiation_source 'normal-focus sealed tube'
_diffrn_radiation_type MoK\a
_diffrn_radiation_wavelength 0.71073
_diffrn_reflns_av_R_equivalents 0.0349
_diffrn_reflns_av_sigmaI/netI 0.0288
_diffrn_reflns_limit_h_max 11
_diffrn_reflns_limit_h_min -11
_diffrn_reflns_limit_k_max 22
_diffrn_reflns_limit_k_min -22
_diffrn_reflns_limit_l_max 18
_diffrn_reflns_limit_l_min -18
_diffrn_reflns_number 22024
_diffrn_reflns_theta_full 28.29
_diffrn_reflns_theta_max 28.29
_diffrn_reflns_theta_min 2.40
_diffrn_standards_decay_% '< 1.0'
_diffrn_standards_interval_count 'initial 50 frames recollected'
_diffrn_standards_number '50 frames'
_exptl_absorpt_coefficient_mu 8.237
_exptl_absorpt_correction_T_max 0.7341
_exptl_absorpt_correction_T_min 0.2531
_exptl_absorpt_correction_type multi-scan
_exptl_absorpt_process_details 'Bruker SADABS'
_exptl_crystal_colour red
_exptl_crystal_density_diffrn 1.891
_exptl_crystal_density_meas ?
_exptl_crystal_density_method 'not measured'
_exptl_crystal_description plate
_exptl_crystal_F_000 1104
_exptl_crystal_size_max 0.23
_exptl_crystal_size_mid 0.13
_exptl_crystal_size_min 0.04
_refine_diff_density_max 1.108
_refine_diff_density_min -0.892
_refine_diff_density_rms 0.118
_refine_ls_extinction_method none
_refine_ls_goodness_of_fit_ref 1.071
_refine_ls_hydrogen_treatment refall
_refine_ls_matrix_type full
_refine_ls_number_parameters 328
_refine_ls_number_reflns 5004
_refine_ls_number_restraints 0
_refine_ls_restrained_S_all 1.071
_refine_ls_R_factor_all 0.0320
_refine_ls_R_factor_gt 0.0201
_refine_ls_shift/su_max 0.001
_refine_ls_shift/su_mean 0.000
_refine_ls_structure_factor_coef Fsqd
_refine_ls_weighting_details 'calc w=1/[\s^2^(Fo^2^)+(0.0175P)^2^+1.5995P] where P=(Fo^2^+2Fc^2^)/3'
_refine_ls_weighting_scheme calc
_refine_ls_wR_factor_gt 0.0433
_refine_ls_wR_factor_ref 0.0477
_reflns_number_gt 4095
_reflns_number_total 5004
_reflns_threshold_expression >2sigma(I)
_cod_data_source_file om800914w_si_006.cif
_cod_data_source_block hmd5
_cod_depositor_comments
;
The following automatic conversions were performed:

'_symmetry_cell_setting' value 'Monoclinic' changed to 'monoclinic'
according to /home/saulius/struct/CIF-dictionaries/cif_core.dic
dictionary named 'cif_core.dic' version 2.4.2 from 2011-04-26.

Automatic conversion script
Id: cif_fix_values 1715 2011-07-08 13:25:40Z adriana 

The following automatic conversions were performed:

'_exptl_crystal_density_meas' value 'n/a' was changed to '?' - the
value is perceived as not measured.

Automatic conversion script
Id: cif_fix_values 3008 2015-01-20 13:52:24Z robertas 
;
_cod_original_sg_symbol_H-M P2(1)/n
_cod_database_code 4068523

loop_
_symmetry_equiv_pos_as_xyz
'x, y, z'
'-x+1/2, y+1/2, -z+1/2'
'-x, -y, -z'
'x-1/2, -y-1/2, z-1/2'

loop_
_atom_site_label
_atom_site_type_symbol
_atom_site_fract_x
_atom_site_fract_y
_atom_site_fract_z
_atom_site_U_iso_or_equiv
_atom_site_adp_type
_atom_site_occupancy
_atom_site_symmetry_multiplicity
_atom_site_calc_flag
U1 U 0.388806(12) 0.244385(6) 0.289385(8) 0.01280(4) Uani 1 1 d
Cl1 Cl 0.68443(9) 0.25466(4) 0.32668(6) 0.02386(17) Uani 1 1 d
Cl2 Cl 0.29254(10) 0.24887(4) 0.46445(6) 0.02306(16) Uani 1 1 d
C1 C 0.4722(4) 0.10980(17) 0.1994(2) 0.0163(6) Uani 1 1 d
C2 C 0.3221(4) 0.12796(17) 0.1615(2) 0.0177(7) Uani 1 1 d
C3 C 0.2139(4) 0.11783(17) 0.2362(2) 0.0180(7) Uani 1 1 d
C4 C 0.2970(4) 0.09181(17) 0.3192(2) 0.0179(7) Uani 1 1 d
C5 C 0.4567(4) 0.08781(17) 0.2975(2) 0.0164(6) Uani 1 1 d
C6 C 0.6194(4) 0.1083(2) 0.1437(3) 0.0247(8) Uani 1 1 d
C7 C 0.2858(5) 0.1411(2) 0.0559(3) 0.0267(8) Uani 1 1 d
C8 C 0.0410(4) 0.1274(2) 0.2306(4) 0.0295(9) Uani 1 1 d
C9 C 0.2267(5) 0.0633(2) 0.4103(3) 0.0280(8) Uani 1 1 d
C10 C 0.5831(5) 0.0591(2) 0.3644(3) 0.0260(8) Uani 1 1 d
C11 C 0.4562(4) 0.38804(17) 0.2150(2) 0.0172(6) Uani 1 1 d
C12 C 0.3527(4) 0.35334(17) 0.1470(2) 0.0159(6) Uani 1 1 d
C13 C 0.2036(4) 0.34834(17) 0.1896(2) 0.0157(6) Uani 1 1 d
C14 C 0.2174(4) 0.37944(17) 0.2842(2) 0.0169(6) Uani 1 1 d
C15 C 0.3745(4) 0.40332(17) 0.3008(2) 0.0170(7) Uani 1 1 d
C16 C 0.6196(4) 0.4125(2) 0.1929(3) 0.0266(8) Uani 1 1 d
C17 C 0.3885(5) 0.3382(2) 0.0442(3) 0.0232(7) Uani 1 1 d
C18 C 0.0554(4) 0.3253(2) 0.1404(3) 0.0241(7) Uani 1 1 d
C19 C 0.0852(5) 0.3930(2) 0.3501(3) 0.0277(8) Uani 1 1 d
C20 C 0.4383(6) 0.4400(2) 0.3908(3) 0.0281(9) Uani 1 1 d
H6A H 0.708(6) 0.110(3) 0.186(4) 0.059(15) Uiso 1 1 d
H6B H 0.627(5) 0.061(3) 0.110(3) 0.046(13) Uiso 1 1 d
H6C H 0.626(5) 0.149(2) 0.104(3) 0.037(12) Uiso 1 1 d
H7A H 0.279(4) 0.088(2) 0.025(2) 0.015(8) Uiso 1 1 d
H7B H 0.355(5) 0.170(3) 0.021(3) 0.048(14) Uiso 1 1 d
H7C H 0.190(5) 0.164(2) 0.051(3) 0.029(11) Uiso 1 1 d
H8A H 0.012(4) 0.144(2) 0.177(3) 0.017(10) Uiso 1 1 d
H8B H -0.009(4) 0.078(2) 0.238(3) 0.035(11) Uiso 1 1 d
H8C H 0.009(5) 0.165(2) 0.280(3) 0.036(11) Uiso 1 1 d
H9A H 0.214(5) 0.013(2) 0.407(3) 0.036(11) Uiso 1 1 d
H9B H 0.132(5) 0.086(2) 0.418(3) 0.036(12) Uiso 1 1 d
H9C H 0.292(5) 0.077(2) 0.471(3) 0.038(11) Uiso 1 1 d
H10A H 0.587(4) 0.003(2) 0.364(3) 0.034(11) Uiso 1 1 d
H10B H 0.564(6) 0.074(3) 0.424(4) 0.058(15) Uiso 1 1 d
H10C H 0.683(5) 0.080(2) 0.347(3) 0.039(12) Uiso 1 1 d
H16A H 0.672(4) 0.375(2) 0.162(3) 0.013(9) Uiso 1 1 d
H16B H 0.675(4) 0.425(2) 0.251(3) 0.023(10) Uiso 1 1 d
H16C H 0.619(4) 0.457(2) 0.162(3) 0.027(10) Uiso 1 1 d
H17A H 0.405(4) 0.385(2) 0.012(3) 0.020(9) Uiso 1 1 d
H17B H 0.481(4) 0.310(2) 0.034(3) 0.026(10) Uiso 1 1 d
H17C H 0.310(5) 0.309(2) 0.009(3) 0.035(11) Uiso 1 1 d
H18A H 0.016(5) 0.368(3) 0.113(4) 0.059(15) Uiso 1 1 d
H18B H 0.074(5) 0.292(3) 0.094(3) 0.035(12) Uiso 1 1 d
H18C H -0.020(4) 0.301(2) 0.180(3) 0.027(10) Uiso 1 1 d
H19A H 0.115(5) 0.399(2) 0.411(3) 0.037(12) Uiso 1 1 d
H19B H 0.019(5) 0.353(3) 0.354(3) 0.037(12) Uiso 1 1 d
H19C H 0.045(5) 0.439(3) 0.336(3) 0.051(13) Uiso 1 1 d
H20A H 0.407(4) 0.492(2) 0.401(3) 0.031(10) Uiso 1 1 d
H20B H 0.400(5) 0.417(2) 0.446(3) 0.039(12) Uiso 1 1 d
H20C H 0.530(6) 0.442(3) 0.394(4) 0.063(18) Uiso 1 1 d

loop_
_atom_site_aniso_label
_atom_site_aniso_U_11
_atom_site_aniso_U_22
_atom_site_aniso_U_33
_atom_site_aniso_U_23
_atom_site_aniso_U_13
_atom_site_aniso_U_12
U1 0.01219(6) 0.01229(6) 0.01387(6) 0.00005(4) -0.00062(4) 0.00038(4)
Cl1 0.0161(3) 0.0238(4) 0.0314(4) 0.0018(3) -0.0061(3) -0.0007(3)
Cl2 0.0317(4) 0.0211(4) 0.0165(4) 0.0003(3) 0.0035(3) 0.0033(3)
C1 0.0180(16) 0.0142(14) 0.0168(17) -0.0016(11) 0.0048(13) -0.0009(11)
C2 0.0195(17) 0.0151(14) 0.0183(17) -0.0020(12) -0.0018(13) -0.0062(12)
C3 0.0150(16) 0.0143(14) 0.0247(18) -0.0026(12) 0.0022(13) -0.0014(12)
C4 0.0204(17) 0.0121(14) 0.0215(18) -0.0029(12) 0.0073(13) -0.0021(12)
C5 0.0167(16) 0.0133(14) 0.0191(17) -0.0010(12) 0.0002(13) 0.0018(12)
C6 0.0219(19) 0.0273(19) 0.025(2) -0.0034(16) 0.0090(16) 0.0002(14)
C7 0.033(2) 0.0253(18) 0.022(2) -0.0029(15) -0.0068(17) -0.0004(16)
C8 0.0170(18) 0.0260(19) 0.045(3) -0.0032(18) -0.0002(18) -0.0030(15)
C9 0.035(2) 0.0200(18) 0.029(2) -0.0019(15) 0.0172(18) -0.0040(16)
C10 0.028(2) 0.0246(18) 0.025(2) 0.0056(15) -0.0034(16) 0.0072(15)
C11 0.0158(16) 0.0140(14) 0.0217(17) 0.0044(12) 0.0002(13) 0.0004(11)
C12 0.0170(16) 0.0134(14) 0.0175(17) 0.0033(12) 0.0017(13) 0.0034(11)
C13 0.0131(15) 0.0176(14) 0.0163(16) 0.0048(12) -0.0015(12) 0.0020(11)
C14 0.0202(17) 0.0160(14) 0.0145(16) 0.0036(12) 0.0006(13) 0.0062(12)
C15 0.0210(17) 0.0123(13) 0.0174(17) -0.0016(12) -0.0027(13) 0.0010(12)
C16 0.0185(18) 0.0232(18) 0.038(2) 0.0072(17) 0.0002(17) -0.0065(15)
C17 0.028(2) 0.0236(17) 0.0185(18) 0.0034(14) 0.0066(15) 0.0018(15)
C18 0.0170(17) 0.0278(18) 0.027(2) 0.0027(16) -0.0044(15) 0.0017(15)
C19 0.032(2) 0.027(2) 0.025(2) 0.0046(16) 0.0071(17) 0.0119(17)
C20 0.043(3) 0.0176(17) 0.023(2) -0.0030(14) -0.0077(18) -0.0016(16)

loop_
_atom_type_symbol
_atom_type_description
_atom_type_scat_dispersion_real
_atom_type_scat_dispersion_imag
_atom_type_scat_source
C C 0.0033 0.0016 'International Tables Vol C Tables 4.2.6.8 and 6.1.1.4'
H H 0.0000 0.0000 'International Tables Vol C Tables 4.2.6.8 and 6.1.1.4'
Cl Cl 0.1484 0.1585 'International Tables Vol C Tables 4.2.6.8 and 6.1.1.4'
U U -9.6767 9.6646 'International Tables Vol C Tables 4.2.6.8 and 6.1.1.4'

loop_
_geom_angle_atom_site_label_1
_geom_angle_atom_site_label_2
_geom_angle_atom_site_label_3
_geom_angle
Cnt1 U1 Cl1 103.7
Cnt1 U1 Cl2 103.7
Cnt2 U1 Cl1 103.7
Cnt2 U1 Cl2 103.1
Cnt1 U1 Cnt2 138.0
Cl2 U1 Cl1 98.31(3)
Cl2 U1 C15 84.22(7)
Cl1 U1 C15 88.12(7)
Cl2 U1 C1 123.59(7)
Cl1 U1 C1 83.05(7)
C15 U1 C1 151.70(9)
Cl2 U1 C2 124.78(7)
Cl1 U1 C2 111.87(7)
C15 U1 C2 139.09(9)
C1 U1 C2 30.38(9)
Cl2 U1 C11 114.09(7)
Cl1 U1 C11 78.36(7)
C15 U1 C11 30.50(9)
C1 U1 C11 121.21(10)
C2 U1 C11 116.55(10)
Cl2 U1 C3 95.24(7)
Cl1 U1 C3 130.10(7)
C15 U1 C3 141.10(10)
C1 U1 C3 50.20(9)
C2 U1 C3 30.41(9)
C11 U1 C3 136.66(10)
Cl2 U1 C5 93.61(7)
Cl1 U1 C5 81.24(7)
C15 U1 C5 168.74(10)
C1 U1 C5 30.42(9)
C2 U1 C5 50.11(9)
C11 U1 C5 147.53(10)
C3 U1 C5 50.04(9)
Cl2 U1 C12 129.09(7)
Cl1 U1 C12 101.25(7)
C15 U1 C12 50.32(9)
C1 U1 C12 105.21(9)
C2 U1 C12 89.86(10)
C11 U1 C12 30.13(9)
C3 U1 C12 106.53(10)
C5 U1 C12 135.51(9)
Cl2 U1 C14 79.35(7)
Cl1 U1 C14 118.57(7)
C15 U1 C14 30.48(9)
C1 U1 C14 147.71(10)
C2 U1 C14 119.21(10)
C11 U1 C14 49.95(9)
C3 U1 C14 111.07(10)
C5 U1 C14 159.58(10)
C12 U1 C14 50.03(9)
Cl2 U1 C13 105.20(7)
Cl1 U1 C13 128.12(7)
C15 U1 C13 50.24(9)
C1 U1 C13 117.81(10)
C2 U1 C13 91.36(10)
C11 U1 C13 49.88(9)
C3 U1 C13 93.27(9)
C5 U1 C13 140.58(9)
C12 U1 C13 30.40(9)
C14 U1 C13 30.15(9)
Cl2 U1 C4 77.61(7)
Cl1 U1 C4 108.59(7)
C15 U1 C4 156.76(10)
C1 U1 C4 49.84(9)
C2 U1 C4 49.77(9)
C11 U1 C4 165.95(10)
C3 U1 C4 30.09(10)
C5 U1 C4 30.10(10)
C12 U1 C4 136.29(10)
C14 U1 C4 129.74(10)
C13 U1 C4 121.22(10)
C2 C1 C5 107.9(3)
C2 C1 C6 125.8(3)
C5 C1 C6 126.1(3)
C2 C1 U1 74.90(17)
C5 C1 U1 75.27(17)
C6 C1 U1 119.3(2)
C1 C2 C3 108.1(3)
C1 C2 C7 124.0(3)
C3 C2 C7 127.1(3)
C1 C2 U1 74.72(17)
C3 C2 U1 75.00(18)
C7 C2 U1 124.5(2)
C4 C3 C2 107.8(3)
C4 C3 C8 124.0(3)
C2 C3 C8 128.1(3)
C4 C3 U1 75.90(17)
C2 C3 U1 74.60(17)
C8 C3 U1 118.3(2)
C3 C4 C5 108.4(3)
C3 C4 C9 125.7(3)
C5 C4 C9 125.4(3)
C3 C4 U1 74.01(17)
C5 C4 U1 74.19(17)
C9 C4 U1 123.9(2)
C4 C5 C1 107.8(3)
C4 C5 C10 125.4(3)
C1 C5 C10 126.7(3)
C4 C5 U1 75.70(17)
C1 C5 U1 74.31(17)
C10 C5 U1 119.7(2)
C12 C11 C15 108.7(3)
C12 C11 C16 123.8(3)
C15 C11 C16 127.1(3)
C12 C11 U1 75.20(17)
C15 C11 U1 74.27(17)
C16 C11 U1 122.3(2)
C11 C12 C13 107.8(3)
C11 C12 C17 124.9(3)
C13 C12 C17 126.5(3)
C11 C12 U1 74.67(17)
C13 C12 U1 75.31(17)
C17 C12 U1 123.9(2)
C14 C13 C12 107.8(3)
C14 C13 C18 125.2(3)
C12 C13 C18 126.5(3)
C14 C13 U1 74.54(17)
C12 C13 U1 74.29(17)
C18 C13 U1 123.3(2)
C13 C14 C15 108.3(3)
C13 C14 C19 125.2(3)
C15 C14 C19 126.2(3)
C13 C14 U1 75.31(17)
C15 C14 U1 73.88(17)
C19 C14 U1 122.2(2)
C11 C15 C14 107.3(3)
C11 C15 C20 126.9(3)
C14 C15 C20 125.8(3)
C11 C15 U1 75.23(16)
C14 C15 U1 75.64(17)
C20 C15 U1 116.7(2)

loop_
_geom_bond_atom_site_label_1
_geom_bond_atom_site_label_2
_geom_bond_distance
U1 Cnt1 2.436
U1 Cnt2 2.436
U1 Cl2 2.5937(9)
U1 Cl1 2.5953(8)
U1 C15 2.703(3)
U1 C1 2.709(3)
U1 C2 2.711(3)
U1 C11 2.716(3)
U1 C3 2.716(3)
U1 C5 2.721(3)
U1 C12 2.722(3)
U1 C14 2.726(3)
U1 C13 2.736(3)
U1 C4 2.740(3)
C1 C2 1.420(4)
C1 C5 1.425(4)
C1 C6 1.503(5)
C2 C3 1.423(4)
C2 C7 1.513(5)
C3 C4 1.416(5)
C3 C8 1.500(5)
C4 C5 1.418(5)
C4 C9 1.499(5)
C5 C10 1.498(5)
C11 C12 1.413(4)
C11 C15 1.425(4)
C11 C16 1.508(5)
C12 C13 1.431(4)
C12 C17 1.493(5)
C13 C14 1.420(4)
C13 C18 1.488(5)
C14 C15 1.427(4)
C14 C19 1.498(5)
C15 C20 1.492(5)
